data_1519448
loop_
_publ_author_name
'Hean, D.'
'Gelbrich, T.'
'Griesser, U. J.'
'Michael, J. P.'
'Lemmerer, A.'

_publ_section_title
;
 Structural insights into the hexamorphic system of an isoniazid
 derivative
;
_journal_issue 28
_journal_name_full CrystEngComm
_journal_page_first 5143
_journal_paper_doi 10.1039/C5CE00275C
_journal_volume 17
_journal_year 2015
_chemical_formula_moiety 'C14 H13 N3 O'
_chemical_formula_sum 'C14 H13 N3 O'
_chemical_formula_weight 239.27
_space_group_IT_number 2
_symmetry_cell_setting triclinic
_symmetry_space_group_name_Hall '-P 1'
_symmetry_space_group_name_H-M 'P -1'
_atom_sites_solution_hydrogens geom
_atom_sites_solution_primary direct
_atom_sites_solution_secondary difmap
_audit_creation_date 2013-11-04T14:08:32-00:00
_audit_creation_method 'WinGX routine CIF_UPDATE'
_audit_update_record
;
2013-11-06 deposited with the CCDC.
2015-03-23 downloaded from the CCDC.
;
_cell_angle_alpha 92.856(4)
_cell_angle_beta 100.295(4)
_cell_angle_gamma 91.291(4)
_cell_formula_units_Z 8
_cell_length_a 9.7360(6)
_cell_length_b 9.8752(6)
_cell_length_c 26.1543(16)
_cell_measurement_reflns_used 2417
_cell_measurement_temperature 173(2)
_cell_measurement_theta_max 21.29
_cell_measurement_theta_min 2.17
_cell_volume 2469.8(3)
_computing_cell_refinement 'Bruker SAINT'
_computing_data_collection 'Bruker APEX2'
_computing_data_reduction 'Bruker SAINT'
_computing_molecular_graphics 'Bruker SHELXTL'
_computing_publication_material 'Bruker SHELXTL'
_computing_structure_refinement 'SHELXL-97 (Sheldrick, 1997)'
_computing_structure_solution 'SHELXS-97 (Sheldrick, 2008)'
_diffrn_ambient_temperature 173(2)
_diffrn_measured_fraction_theta_full 1
_diffrn_measured_fraction_theta_max 1
_diffrn_measurement_device_type 'Bruker APEX-II CCD'
_diffrn_measurement_method '\f and \w scans'
_diffrn_radiation_monochromator graphite
_diffrn_radiation_type MoK\a
_diffrn_radiation_wavelength 0.71073
_diffrn_reflns_av_R_equivalents 0.0822
_diffrn_reflns_av_unetI/netI 0.076
_diffrn_reflns_limit_h_max 11
_diffrn_reflns_limit_h_min -11
_diffrn_reflns_limit_k_max 11
_diffrn_reflns_limit_k_min -11
_diffrn_reflns_limit_l_max 31
_diffrn_reflns_limit_l_min -31
_diffrn_reflns_number 39845
_diffrn_reflns_theta_full 25.5
_diffrn_reflns_theta_max 25.5
_diffrn_reflns_theta_min 1.59
_diffrn_standards_number 0
_exptl_absorpt_coefficient_mu 0.084
_exptl_absorpt_correction_type none
_exptl_crystal_colour colourless
_exptl_crystal_density_diffrn 1.287
_exptl_crystal_density_meas 0
_exptl_crystal_density_method 'not measured'
_exptl_crystal_description needle
_exptl_crystal_F_000 1008
_exptl_crystal_size_max 0.4
_exptl_crystal_size_mid 0.06
_exptl_crystal_size_min 0.02
_refine_diff_density_max 0.193
_refine_diff_density_min -0.194
_refine_diff_density_rms 0.04
_refine_ls_extinction_method none
_refine_ls_goodness_of_fit_ref 0.995
_refine_ls_hydrogen_treatment mixed
_refine_ls_matrix_type full
_refine_ls_number_parameters 669
_refine_ls_number_reflns 9177
_refine_ls_number_restraints 0
_refine_ls_restrained_S_all 0.995
_refine_ls_R_factor_all 0.1473
_refine_ls_R_factor_gt 0.0559
_refine_ls_shift/su_max 0
_refine_ls_shift/su_mean 0
_refine_ls_structure_factor_coef Fsqd
_refine_ls_weighting_details 'calc w=1/[\s^2^(Fo^2^)+(0.0622P)^2^+0.0000P] where P=(Fo^2^+2Fc^2^)/3'
_refine_ls_weighting_scheme calc
_refine_ls_wR_factor_gt 0.1223
_refine_ls_wR_factor_ref 0.16
_reflns_number_gt 4183
_reflns_number_total 9177
_reflns_threshold_expression >2sigma(I)
_cod_data_source_file c5ce00275c2.cif
_cod_data_source_block 13d_sublimed_plate_p
_cod_depositor_comments 'Adding full bibliography for 1519444--1519449.cif.'
_cod_original_sg_symbol_H-M P-1
_cod_database_code 1519448

loop_
_symmetry_equiv_pos_as_xyz
'x, y, z'
'-x, -y, -z'

loop_
_atom_site_label
_atom_site_type_symbol
_atom_site_fract_x
_atom_site_fract_y
_atom_site_fract_z
_atom_site_U_iso_or_equiv
_atom_site_adp_type
_atom_site_occupancy
_atom_site_symmetry_multiplicity
_atom_site_calc_flag
_atom_site_refinement_flags
H1C H 0.653(4) 0.513(3) 0.0423(13) 0.106(13) Uiso 1 1 d .
C1A C 0.1649(3) 0.3060(3) 0.43124(10) 0.0378(7) Uani 1 1 d .
C2A C 0.1385(3) 0.3238(3) 0.37851(11) 0.0445(7) Uani 1 1 d .
H2A H 0.1302 0.2479 0.3543 0.053 Uiso 1 1 calc R
C3A C 0.1244(3) 0.4527(3) 0.36148(12) 0.0514(8) Uani 1 1 d .
H3A H 0.1106 0.4632 0.325 0.062 Uiso 1 1 calc R
C4A C 0.1527(4) 0.5451(3) 0.44292(13) 0.0622(9) Uani 1 1 d .
H4A H 0.1563 0.6229 0.4661 0.075 Uiso 1 1 calc R
C5A C 0.1727(3) 0.4206(3) 0.46434(11) 0.0486(8) Uani 1 1 d .
H5A H 0.1915 0.4138 0.501 0.058 Uiso 1 1 calc R
C6A C 0.1935(3) 0.1743(3) 0.45592(11) 0.0407(7) Uani 1 1 d .
C8A C -0.0837(3) -0.0363(3) 0.38917(10) 0.0387(7) Uani 1 1 d .
C9A C -0.1952(3) -0.0331(3) 0.34282(11) 0.0414(7) Uani 1 1 d .
C10A C -0.2026(3) 0.0745(3) 0.31024(12) 0.0598(9) Uani 1 1 d .
H10A H -0.1378 0.1491 0.3186 0.072 Uiso 1 1 calc R
C11A C -0.3038(4) 0.0735(4) 0.26573(14) 0.0764(11) Uani 1 1 d .
H11A H -0.3087 0.1483 0.244 0.092 Uiso 1 1 calc R
C12A C -0.3968(4) -0.0339(4) 0.25261(14) 0.0783(11) Uani 1 1 d .
H12A H -0.4648 -0.0346 0.2216 0.094 Uiso 1 1 calc R
C13A C -0.3913(4) -0.1391(4) 0.28408(14) 0.0688(10) Uani 1 1 d .
H13A H -0.4566 -0.2132 0.2754 0.083 Uiso 1 1 calc R
C14A C -0.2910(3) -0.1394(3) 0.32877(12) 0.0558(8) Uani 1 1 d .
H14A H -0.288 -0.2145 0.3503 0.067 Uiso 1 1 calc R
C7A C -0.0701(3) -0.1611(3) 0.41963(12) 0.0613(9) Uani 1 1 d .
H7A1 H -0.0173 -0.2282 0.4029 0.092 Uiso 1 1 calc R
H7A2 H -0.1632 -0.1991 0.4208 0.092 Uiso 1 1 calc R
H7A3 H -0.0207 -0.1377 0.4551 0.092 Uiso 1 1 calc R
N1A N 0.1094(2) 0.0653(2) 0.44025(9) 0.0442(6) Uani 1 1 d .
N2A N 0.1287(3) 0.5636(2) 0.39246(11) 0.0579(7) Uani 1 1 d .
N3A N -0.0020(2) 0.0693(2) 0.39946(9) 0.0417(6) Uani 1 1 d .
O1A O 0.2950(2) 0.16867(18) 0.49166(8) 0.0531(5) Uani 1 1 d .
H1A H 0.133(3) -0.011(3) 0.4598(10) 0.055(9) Uiso 1 1 d .
C1B C 0.3322(3) -0.2890(3) 0.56984(10) 0.0385(7) Uani 1 1 d .
C2B C 0.4541(3) -0.3573(3) 0.56777(13) 0.0555(9) Uani 1 1 d .
H2B H 0.5272 -0.3178 0.5532 0.067 Uiso 1 1 calc R
C3B C 0.4662(3) -0.4837(3) 0.58741(14) 0.0667(10) Uani 1 1 d .
H3B H 0.5498 -0.5301 0.5855 0.08 Uiso 1 1 calc R
C4B C 0.2565(4) -0.4774(3) 0.61087(11) 0.0548(8) Uani 1 1 d .
H4B H 0.1867 -0.5178 0.6269 0.066 Uiso 1 1 calc R
C5B C 0.2317(3) -0.3514(3) 0.59149(11) 0.0473(7) Uani 1 1 d .
H5B H 0.146 -0.3086 0.5932 0.057 Uiso 1 1 calc R
C6B C 0.3042(3) -0.1577(3) 0.54485(11) 0.0398(7) Uani 1 1 d .
C8B C 0.5837(3) 0.0426(3) 0.61390(10) 0.0376(7) Uani 1 1 d .
C9B C 0.6926(3) 0.0279(3) 0.66047(11) 0.0425(7) Uani 1 1 d .
C10B C 0.6909(3) -0.0852(3) 0.69048(11) 0.0513(8) Uani 1 1 d .
H10B H 0.6177 -0.152 0.6813 0.062 Uiso 1 1 calc R
C11B C 0.7929(4) -0.1013(4) 0.73284(12) 0.0663(10) Uani 1 1 d .
H11B H 0.7906 -0.1798 0.7523 0.08 Uiso 1 1 calc R
C12B C 0.8984(4) -0.0054(4) 0.74756(13) 0.0776(11) Uani 1 1 d .
H12B H 0.9686 -0.0169 0.7772 0.093 Uiso 1 1 calc R
C13B C 0.9017(4) 0.1070(4) 0.71922(14) 0.0733(10) Uani 1 1 d .
H13B H 0.9742 0.1742 0.7294 0.088 Uiso 1 1 calc R
C14B C 0.8004(3) 0.1238(3) 0.67582(12) 0.0580(9) Uani 1 1 d .
H14B H 0.8048 0.2018 0.6563 0.07 Uiso 1 1 calc R
C7B C 0.5752(3) 0.1721(3) 0.58691(12) 0.0614(9) Uani 1 1 d .
H7B1 H 0.5322 0.1543 0.5503 0.092 Uiso 1 1 calc R
H7B2 H 0.6693 0.2119 0.5891 0.092 Uiso 1 1 calc R
H7B3 H 0.5184 0.2354 0.6036 0.092 Uiso 1 1 calc R
N1B N 0.3945(2) -0.0522(2) 0.55843(9) 0.0428(6) Uani 1 1 d .
N2B N 0.3704(3) -0.5461(2) 0.60885(10) 0.0605(7) Uani 1 1 d .
N3B N 0.5016(2) -0.0612(2) 0.60064(9) 0.0424(6) Uani 1 1 d .
O1B O 0.1993(2) -0.14911(18) 0.51094(8) 0.0539(6) Uani 1 1 d .
H1B H 0.374(3) 0.023(3) 0.5408(11) 0.068(10) Uiso 1 1 d .
C1C C 0.7537(3) 0.2013(3) 0.07763(10) 0.0383(7) Uani 1 1 d .
C5C C 0.8812(3) 0.1422(3) 0.08445(12) 0.0548(8) Uani 1 1 d .
H5C H 0.9585 0.1863 0.074 0.066 Uiso 1 1 calc R
C4C C 0.8964(4) 0.0186(3) 0.10655(13) 0.0667(10) Uani 1 1 d .
H4C H 0.9865 -0.019 0.1116 0.08 Uiso 1 1 calc R
C3C C 0.6732(4) 0.0063(3) 0.11372(16) 0.0861(13) Uani 1 1 d .
H3C H 0.5971 -0.0424 0.1232 0.103 Uiso 1 1 calc R
C2C C 0.6471(4) 0.1315(3) 0.09328(14) 0.0689(10) Uani 1 1 d .
H2C H 0.5568 0.1683 0.0902 0.083 Uiso 1 1 calc R
C6C C 0.7394(3) 0.3300(3) 0.04989(11) 0.0451(7) Uani 1 1 d .
C8C C 0.5326(3) 0.5269(3) 0.12070(11) 0.0430(7) Uani 1 1 d .
C9C C 0.4736(3) 0.5174(3) 0.16901(11) 0.0483(8) Uani 1 1 d .
C10C C 0.5156(4) 0.4168(3) 0.20280(12) 0.0612(9) Uani 1 1 d .
H10C H 0.5799 0.3522 0.1942 0.073 Uiso 1 1 calc R
C11C C 0.4653(4) 0.4084(4) 0.24913(14) 0.0838(12) Uani 1 1 d .
H11C H 0.4972 0.3407 0.2726 0.101 Uiso 1 1 calc R
C12C C 0.3685(5) 0.4995(5) 0.26057(16) 0.0980(15) Uani 1 1 d .
H12C H 0.3323 0.4935 0.2918 0.118 Uiso 1 1 calc R
C13C C 0.3247(4) 0.5977(5) 0.22747(16) 0.0890(13) Uani 1 1 d .
H13C H 0.2577 0.6597 0.2356 0.107 Uiso 1 1 calc R
C14C C 0.3773(3) 0.6081(3) 0.18178(13) 0.0641(9) Uani 1 1 d .
H14C H 0.3468 0.6779 0.1591 0.077 Uiso 1 1 calc R
C7C C 0.5146(4) 0.6513(3) 0.09067(13) 0.0667(10) Uani 1 1 d .
H7C1 H 0.605 0.6993 0.0936 0.1 Uiso 1 1 calc R
H7C2 H 0.4491 0.7105 0.1046 0.1 Uiso 1 1 calc R
H7C3 H 0.4777 0.6259 0.054 0.1 Uiso 1 1 calc R
N1C N 0.6607(3) 0.4312(2) 0.06452(9) 0.0454(6) Uani 1 1 d .
N2C N 0.7955(4) -0.0503(3) 0.12098(11) 0.0753(9) Uani 1 1 d .
N3C N 0.6005(2) 0.4239(2) 0.10837(9) 0.0436(6) Uani 1 1 d .
O1C O 0.7998(2) 0.34336(18) 0.01277(8) 0.0594(6) Uani 1 1 d .
C1D C 0.7419(3) 0.7965(3) -0.06666(11) 0.0425(7) Uani 1 1 d .
C2D C 0.7189(3) 0.8097(3) -0.12017(11) 0.0464(7) Uani 1 1 d .
H2D H 0.7142 0.732 -0.1435 0.056 Uiso 1 1 calc R
C3D C 0.7032(3) 0.9373(3) -0.13870(12) 0.0574(9) Uani 1 1 d .
H3D H 0.6849 0.9444 -0.1754 0.069 Uiso 1 1 calc R
C4D C 0.7354(5) 1.0371(3) -0.05847(14) 0.0843(13) Uani 1 1 d .
H4D H 0.7434 1.1171 -0.0363 0.101 Uiso 1 1 calc R
C5D C 0.7494(4) 0.9140(3) -0.03567(12) 0.0648(10) Uani 1 1 d .
H5D H 0.764 0.9104 0.0011 0.078 Uiso 1 1 calc R
C6D C 0.7477(3) 0.6659(3) -0.04051(11) 0.0460(8) Uani 1 1 d .
C8D C 0.9589(3) 0.4696(3) -0.10938(11) 0.0450(7) Uani 1 1 d .
C9D C 1.0256(3) 0.4844(3) -0.15593(11) 0.0448(7) Uani 1 1 d .
C10D C 1.0116(3) 0.6022(3) -0.18323(11) 0.0555(8) Uani 1 1 d .
H10D H 0.9599 0.6746 -0.1718 0.067 Uiso 1 1 calc R
C11D C 1.0719(4) 0.6149(4) -0.22658(12) 0.0683(10) Uani 1 1 d .
H11D H 1.0624 0.6963 -0.2446 0.082 Uiso 1 1 calc R
C12D C 1.1457(4) 0.5102(4) -0.24394(13) 0.0744(11) Uani 1 1 d .
H12D H 1.1861 0.5189 -0.2741 0.089 Uiso 1 1 calc R
C13D C 1.1607(4) 0.3941(4) -0.21771(14) 0.0711(10) Uani 1 1 d .
H13D H 1.2121 0.3221 -0.2296 0.085 Uiso 1 1 calc R
C14D C 1.1015(3) 0.3806(3) -0.17389(13) 0.0583(9) Uani 1 1 d .
H14D H 1.1129 0.2993 -0.1558 0.07 Uiso 1 1 calc R
C7D C 0.9730(4) 0.3404(3) -0.08187(13) 0.0725(11) Uani 1 1 d .
H7D1 H 0.9528 0.356 -0.0467 0.109 Uiso 1 1 calc R
H7D2 H 1.0684 0.3088 -0.0797 0.109 Uiso 1 1 calc R
H7D3 H 0.9069 0.2715 -0.1011 0.109 Uiso 1 1 calc R
N1D N 0.8193(3) 0.5615(2) -0.05618(9) 0.0471(7) Uani 1 1 d .
N2D N 0.7117(3) 1.0506(3) -0.10927(11) 0.0742(9) Uani 1 1 d .
N3D N 0.8895(2) 0.5713(2) -0.09747(9) 0.0441(6) Uani 1 1 d .
O1D O 0.6867(2) 0.65530(19) -0.00323(8) 0.0643(6) Uani 1 1 d .
H1D H 0.819(3) 0.485(3) -0.0384(10) 0.060(9) Uiso 1 1 d .

loop_
_atom_site_aniso_label
_atom_site_aniso_U_11
_atom_site_aniso_U_22
_atom_site_aniso_U_33
_atom_site_aniso_U_23
_atom_site_aniso_U_13
_atom_site_aniso_U_12
C1A 0.0349(17) 0.0346(16) 0.0437(17) 0.0047(14) 0.0059(13) -0.0007(12)
C2A 0.0485(19) 0.0453(18) 0.0410(18) 0.0028(14) 0.0115(14) 0.0011(14)
C3A 0.052(2) 0.058(2) 0.0437(18) 0.0138(17) 0.0061(15) -0.0033(15)
C4A 0.082(3) 0.0346(18) 0.062(2) -0.0014(16) -0.0071(19) 0.0014(16)
C5A 0.061(2) 0.0356(17) 0.0454(18) 0.0019(15) -0.0011(15) 0.0016(14)
C6A 0.0416(19) 0.0356(17) 0.0434(18) -0.0005(14) 0.0048(15) -0.0014(14)
C8A 0.0412(18) 0.0336(16) 0.0420(17) 0.0008(13) 0.0100(14) 0.0011(13)
C9A 0.0375(18) 0.0422(17) 0.0441(17) -0.0030(14) 0.0070(14) 0.0040(13)
C10A 0.063(2) 0.057(2) 0.057(2) 0.0144(17) 0.0005(18) 0.0055(17)
C11A 0.077(3) 0.080(3) 0.067(2) 0.024(2) -0.009(2) 0.014(2)
C12A 0.055(2) 0.115(3) 0.058(2) 0.003(2) -0.0099(19) 0.009(2)
C13A 0.049(2) 0.083(3) 0.068(2) -0.015(2) 0.0024(19) -0.0063(19)
C14A 0.049(2) 0.057(2) 0.059(2) -0.0012(17) 0.0045(17) -0.0006(16)
C7A 0.066(2) 0.0444(18) 0.067(2) 0.0145(16) -0.0102(18) -0.0075(16)
N1A 0.0477(17) 0.0325(14) 0.0479(15) 0.0059(12) -0.0046(13) 0.0007(12)
N2A 0.0675(19) 0.0403(15) 0.0609(18) 0.0118(14) -0.0034(15) -0.0031(13)
N3A 0.0419(15) 0.0383(14) 0.0431(14) 0.0010(11) 0.0029(12) 0.0022(11)
O1A 0.0517(14) 0.0425(12) 0.0587(13) 0.0095(10) -0.0089(11) -0.0019(10)
C1B 0.0401(18) 0.0328(15) 0.0402(16) 0.0004(13) 0.0012(13) -0.0004(13)
C2B 0.0415(19) 0.0368(17) 0.090(2) 0.0131(16) 0.0134(17) 0.0001(14)
C3B 0.046(2) 0.044(2) 0.110(3) 0.0161(19) 0.009(2) 0.0092(16)
C4B 0.069(2) 0.0452(19) 0.053(2) 0.0040(16) 0.0193(18) -0.0046(17)
C5B 0.0452(19) 0.0413(17) 0.0558(19) 0.0018(15) 0.0101(15) 0.0019(14)
C6B 0.0430(19) 0.0318(16) 0.0431(17) -0.0007(13) 0.0042(15) 0.0047(14)
C8B 0.0378(18) 0.0325(16) 0.0419(17) -0.0001(13) 0.0061(14) 0.0014(13)
C9B 0.0419(19) 0.0445(17) 0.0401(17) -0.0062(14) 0.0070(14) 0.0051(14)
C10B 0.054(2) 0.056(2) 0.0425(18) 0.0006(15) 0.0058(16) 0.0086(15)
C11B 0.070(3) 0.088(3) 0.040(2) 0.0052(18) 0.0025(18) 0.017(2)
C12B 0.061(3) 0.121(3) 0.045(2) -0.012(2) -0.0039(19) 0.022(2)
C13B 0.054(2) 0.095(3) 0.064(2) -0.024(2) 0.003(2) -0.007(2)
C14B 0.055(2) 0.060(2) 0.056(2) -0.0074(17) 0.0051(18) -0.0034(17)
C7B 0.061(2) 0.0428(18) 0.075(2) 0.0115(17) -0.0021(18) -0.0074(16)
N1B 0.0485(16) 0.0302(14) 0.0460(15) 0.0069(12) -0.0033(12) 0.0004(12)
N2B 0.071(2) 0.0427(15) 0.0676(19) 0.0147(14) 0.0078(16) 0.0035(14)
N3B 0.0461(16) 0.0355(13) 0.0430(14) 0.0041(11) 0.0003(12) 0.0032(11)
O1B 0.0539(14) 0.0391(12) 0.0611(13) 0.0083(10) -0.0114(11) 0.0005(10)
C1C 0.0446(18) 0.0346(15) 0.0369(16) 0.0000(13) 0.0107(14) 0.0035(13)
C5C 0.045(2) 0.0455(19) 0.074(2) 0.0056(17) 0.0091(17) 0.0005(15)
C4C 0.066(3) 0.050(2) 0.076(2) -0.0001(19) -0.007(2) 0.0117(18)
C3C 0.094(3) 0.049(2) 0.133(4) 0.020(2) 0.063(3) 0.007(2)
C2C 0.063(2) 0.0422(19) 0.113(3) 0.0113(19) 0.042(2) 0.0066(16)
C6C 0.051(2) 0.0346(17) 0.0497(19) 0.0031(14) 0.0082(16) 0.0025(14)
C8C 0.0426(19) 0.0376(16) 0.0488(18) -0.0012(14) 0.0094(15) -0.0007(14)
C9C 0.047(2) 0.0490(18) 0.0478(19) -0.0106(16) 0.0097(15) -0.0101(15)
C10C 0.066(2) 0.067(2) 0.052(2) 0.0016(18) 0.0158(18) -0.0138(18)
C11C 0.086(3) 0.109(3) 0.058(2) 0.008(2) 0.020(2) -0.025(3)
C12C 0.070(3) 0.164(5) 0.061(3) -0.018(3) 0.028(2) -0.030(3)
C13C 0.060(3) 0.129(4) 0.078(3) -0.042(3) 0.026(2) -0.007(3)
C14C 0.054(2) 0.073(2) 0.064(2) -0.0201(19) 0.0144(18) -0.0012(18)
C7C 0.081(3) 0.0472(19) 0.081(2) 0.0118(18) 0.035(2) 0.0192(17)
N1C 0.0602(17) 0.0360(14) 0.0434(15) 0.0043(12) 0.0171(13) 0.0072(12)
N2C 0.106(3) 0.0487(18) 0.078(2) 0.0137(16) 0.031(2) 0.0156(18)
N3C 0.0495(16) 0.0405(14) 0.0422(14) -0.0002(11) 0.0123(12) 0.0005(12)
O1C 0.0853(17) 0.0453(12) 0.0570(14) 0.0107(11) 0.0346(13) 0.0135(11)
C1D 0.0452(19) 0.0391(17) 0.0445(18) 0.0027(14) 0.0115(14) 0.0033(13)
C2D 0.0443(19) 0.0497(19) 0.0449(18) 0.0000(15) 0.0070(14) 0.0070(14)
C3D 0.065(2) 0.064(2) 0.048(2) 0.0119(18) 0.0183(17) 0.0207(17)
C4D 0.157(4) 0.042(2) 0.058(2) -0.0018(18) 0.033(3) 0.009(2)
C5D 0.111(3) 0.0428(19) 0.0427(19) 0.0016(16) 0.0201(19) 0.0076(18)
C6D 0.053(2) 0.0397(17) 0.0475(19) 0.0038(15) 0.0153(16) 0.0056(15)
C8D 0.0449(19) 0.0385(17) 0.0532(19) 0.0008(15) 0.0129(15) 0.0034(14)
C9D 0.0381(18) 0.0483(18) 0.0474(18) -0.0058(15) 0.0087(14) 0.0003(14)
C10D 0.057(2) 0.062(2) 0.0484(19) 0.0031(17) 0.0116(17) 0.0033(16)
C11D 0.069(3) 0.088(3) 0.049(2) 0.0073(19) 0.0157(19) -0.005(2)
C12D 0.062(3) 0.120(3) 0.042(2) -0.010(2) 0.0166(18) -0.013(2)
C13D 0.058(2) 0.091(3) 0.063(2) -0.018(2) 0.014(2) 0.005(2)
C14D 0.050(2) 0.060(2) 0.065(2) -0.0090(17) 0.0141(18) -0.0021(16)
C7D 0.088(3) 0.055(2) 0.088(3) 0.0230(19) 0.043(2) 0.0244(19)
N1D 0.0594(18) 0.0360(14) 0.0502(16) 0.0074(13) 0.0197(13) 0.0079(12)
N2D 0.114(3) 0.0545(18) 0.063(2) 0.0140(16) 0.0354(19) 0.0220(17)
N3D 0.0492(16) 0.0395(14) 0.0456(15) 0.0027(12) 0.0142(12) -0.0006(12)
O1D 0.0887(18) 0.0500(13) 0.0660(15) 0.0157(11) 0.0406(14) 0.0162(12)

loop_
_atom_type_symbol
_atom_type_description
_atom_type_scat_dispersion_real
_atom_type_scat_dispersion_imag
_atom_type_scat_source
C C 0.0033 0.0016 'International Tables Vol C Tables 4.2.6.8 and 6.1.1.4'
H H 0 0 'International Tables Vol C Tables 4.2.6.8 and 6.1.1.4'
N N 0.0061 0.0033 'International Tables Vol C Tables 4.2.6.8 and 6.1.1.4'
O O 0.0106 0.006 'International Tables Vol C Tables 4.2.6.8 and 6.1.1.4'

loop_
_geom_angle_atom_site_label_1
_geom_angle_atom_site_label_2
_geom_angle_atom_site_label_3
_geom_angle
C2A C1A C5A 117.5(2)
C2A C1A C6A 125.7(3)
C5A C1A C6A 116.8(2)
C3A C2A C1A 119.1(3)
C3A C2A H2A 120.4
C1A C2A H2A 120.4
N2A C3A C2A 124.4(3)
N2A C3A H3A 117.8
C2A C3A H3A 117.8
N2A C4A C5A 124.5(3)
N2A C4A H4A 117.7
C5A C4A H4A 117.7
C4A C5A C1A 118.5(3)
C4A C5A H5A 120.7
C1A C5A H5A 120.7
O1A C6A N1A 120.9(2)
O1A C6A C1A 118.6(2)
N1A C6A C1A 120.5(3)
N3A C8A C9A 116.4(2)
N3A C8A C7A 124.6(3)
C9A C8A C7A 119.0(3)
C14A C9A C10A 117.5(3)
C14A C9A C8A 121.4(3)
C10A C9A C8A 120.9(3)
C11A C10A C9A 120.4(3)
C11A C10A H10A 119.8
C9A C10A H10A 119.8
C12A C11A C10A 120.7(3)
C12A C11A H11A 119.6
C10A C11A H11A 119.6
C13A C12A C11A 119.6(3)
C13A C12A H12A 120.2
C11A C12A H12A 120.2
C12A C13A C14A 120.4(3)
C12A C13A H13A 119.8
C14A C13A H13A 119.8
C9A C14A C13A 121.4(3)
C9A C14A H14A 119.3
C13A C14A H14A 119.3
C8A C7A H7A1 109.5
C8A C7A H7A2 109.5
H7A1 C7A H7A2 109.5
C8A C7A H7A3 109.5
H7A1 C7A H7A3 109.5
H7A2 C7A H7A3 109.5
C6A N1A N3A 121.5(2)
C6A N1A H1A 113.8(17)
N3A N1A H1A 124.7(17)
C4A N2A C3A 115.9(3)
C8A N3A N1A 117.7(2)
C5B C1B C2B 118.0(3)
C5B C1B C6B 120.1(3)
C2B C1B C6B 121.7(3)
C3B C2B C1B 118.1(3)
C3B C2B H2B 121
C1B C2B H2B 121
N2B C3B C2B 125.1(3)
N2B C3B H3B 117.4
C2B C3B H3B 117.4
N2B C4B C5B 124.8(3)
N2B C4B H4B 117.6
C5B C4B H4B 117.6
C1B C5B C4B 118.9(3)
C1B C5B H5B 120.6
C4B C5B H5B 120.6
O1B C6B N1B 121.1(2)
O1B C6B C1B 119.1(3)
N1B C6B C1B 119.8(3)
N3B C8B C9B 115.0(2)
N3B C8B C7B 125.2(3)
C9B C8B C7B 119.8(3)
C14B C9B C10B 117.4(3)
C14B C9B C8B 121.9(3)
C10B C9B C8B 120.6(3)
C11B C10B C9B 121.1(3)
C11B C10B H10B 119.5
C9B C10B H10B 119.5
C10B C11B C12B 120.7(3)
C10B C11B H11B 119.6
C12B C11B H11B 119.6
C13B C12B C11B 119.4(3)
C13B C12B H12B 120.3
C11B C12B H12B 120.3
C12B C13B C14B 120.6(4)
C12B C13B H13B 119.7
C14B C13B H13B 119.7
C13B C14B C9B 120.8(3)
C13B C14B H14B 119.6
C9B C14B H14B 119.6
C8B C7B H7B1 109.5
C8B C7B H7B2 109.5
H7B1 C7B H7B2 109.5
C8B C7B H7B3 109.5
H7B1 C7B H7B3 109.5
H7B2 C7B H7B3 109.5
C6B N1B N3B 118.9(2)
C6B N1B H1B 115.4(19)
N3B N1B H1B 125.3(19)
C4B N2B C3B 115.2(3)
C8B N3B N1B 117.8(2)
C2C C1C C5C 116.9(3)
C2C C1C C6C 125.2(3)
C5C C1C C6C 117.6(3)
C1C C5C C4C 119.6(3)
C1C C5C H5C 120.2
C4C C5C H5C 120.2
N2C C4C C5C 124.4(3)
N2C C4C H4C 117.8
C5C C4C H4C 117.8
N2C C3C C2C 124.8(3)
N2C C3C H3C 117.6
C2C C3C H3C 117.6
C1C C2C C3C 118.7(3)
C1C C2C H2C 120.7
C3C C2C H2C 120.7
O1C C6C N1C 119.8(2)
O1C C6C C1C 119.0(2)
N1C C6C C1C 121.2(3)
N3C C8C C9C 115.5(2)
N3C C8C C7C 124.1(3)
C9C C8C C7C 120.3(3)
C10C C9C C14C 118.3(3)
C10C C9C C8C 120.1(3)
C14C C9C C8C 121.6(3)
C9C C10C C11C 121.1(3)
C9C C10C H10C 119.4
C11C C10C H10C 119.4
C12C C11C C10C 119.2(4)
C12C C11C H11C 120.4
C10C C11C H11C 120.4
C13C C12C C11C 120.4(4)
C13C C12C H12C 119.8
C11C C12C H12C 119.8
C12C C13C C14C 120.5(4)
C12C C13C H13C 119.8
C14C C13C H13C 119.8
C9C C14C C13C 120.5(4)
C9C C14C H14C 119.8
C13C C14C H14C 119.8
C8C C7C H7C1 109.5
C8C C7C H7C2 109.5
H7C1 C7C H7C2 109.5
C8C C7C H7C3 109.5
H7C1 C7C H7C3 109.5
H7C2 C7C H7C3 109.5
C6C N1C N3C 121.2(2)
C6C N1C H1C 116(2)
N3C N1C H1C 123(2)
C4C N2C C3C 115.7(3)
C8C N3C N1C 117.1(2)
C5D C1D C2D 117.0(3)
C5D C1D C6D 117.4(3)
C2D C1D C6D 125.4(3)
C3D C2D C1D 118.6(3)
C3D C2D H2D 120.7
C1D C2D H2D 120.7
N2D C3D C2D 124.7(3)
N2D C3D H3D 117.6
C2D C3D H3D 117.6
N2D C4D C5D 124.1(3)
N2D C4D H4D 118
C5D C4D H4D 118
C1D C5D C4D 119.4(3)
C1D C5D H5D 120.3
C4D C5D H5D 120.3
O1D C6D N1D 120.1(3)
O1D C6D C1D 118.6(3)
N1D C6D C1D 121.3(3)
N3D C8D C9D 115.1(2)
N3D C8D C7D 125.5(3)
C9D C8D C7D 119.4(2)
C14D C9D C10D 118.0(3)
C14D C9D C8D 121.2(3)
C10D C9D C8D 120.8(3)
C11D C10D C9D 120.7(3)
C11D C10D H10D 119.7
C9D C10D H10D 119.7
C10D C11D C12D 120.3(3)
C10D C11D H11D 119.8
C12D C11D H11D 119.8
C13D C12D C11D 119.9(3)
C13D C12D H12D 120.1
C11D C12D H12D 120.1
C12D C13D C14D 120.4(3)
C12D C13D H13D 119.8
C14D C13D H13D 119.8
C13D C14D C9D 120.8(3)
C13D C14D H14D 119.6
C9D C14D H14D 119.6
C8D C7D H7D1 109.5
C8D C7D H7D2 109.5
H7D1 C7D H7D2 109.5
C8D C7D H7D3 109.5
H7D1 C7D H7D3 109.5
H7D2 C7D H7D3 109.5
C6D N1D N3D 121.2(2)
C6D N1D H1D 116.8(18)
N3D N1D H1D 122.0(18)
C3D N2D C4D 116.1(3)
C8D N3D N1D 118.0(2)

loop_
_geom_bond_atom_site_label_1
_geom_bond_atom_site_label_2
_geom_bond_distance
C1A C2A 1.378(4)
C1A C5A 1.383(4)
C1A C6A 1.490(3)
C2A C3A 1.371(4)
C2A H2A 0.95
C3A N2A 1.325(4)
C3A H3A 0.95
C4A N2A 1.321(4)
C4A C5A 1.380(4)
C4A H4A 0.95
C5A H5A 0.95
C6A O1A 1.237(3)
C6A N1A 1.339(3)
C8A N3A 1.284(3)
C8A C9A 1.478(4)
C8A C7A 1.496(3)
C9A C14A 1.380(4)
C9A C10A 1.389(4)
C10A C11A 1.384(4)
C10A H10A 0.95
C11A C12A 1.368(5)
C11A H11A 0.95
C12A C13A 1.354(5)
C12A H12A 0.95
C13A C14A 1.382(4)
C13A H13A 0.95
C14A H14A 0.95
C7A H7A1 0.98
C7A H7A2 0.98
C7A H7A3 0.98
N1A N3A 1.382(3)
N1A H1A 0.94(3)
C1B C5B 1.365(4)
C1B C2B 1.387(4)
C1B C6B 1.490(3)
C2B C3B 1.373(4)
C2B H2B 0.95
C3B N2B 1.327(4)
C3B H3B 0.95
C4B N2B 1.321(4)
C4B C5B 1.377(4)
C4B H4B 0.95
C5B H5B 0.95
C6B O1B 1.235(3)
C6B N1B 1.340(3)
C8B N3B 1.280(3)
C8B C9B 1.480(4)
C8B C7B 1.488(3)
C9B C14B 1.388(4)
C9B C10B 1.398(4)
C10B C11B 1.368(4)
C10B H10B 0.95
C11B C12B 1.371(5)
C11B H11B 0.95
C12B C13B 1.368(5)
C12B H12B 0.95
C13B C14B 1.384(4)
C13B H13B 0.95
C14B H14B 0.95
C7B H7B1 0.98
C7B H7B2 0.98
C7B H7B3 0.98
N1B N3B 1.384(3)
N1B H1B 0.90(3)
C1C C2C 1.367(4)
C1C C5C 1.370(4)
C1C C6C 1.492(3)
C5C C4C 1.377(4)
C5C H5C 0.95
C4C N2C 1.304(4)
C4C H4C 0.95
C3C N2C 1.314(4)
C3C C2C 1.382(4)
C3C H3C 0.95
C2C H2C 0.95
C6C O1C 1.232(3)
C6C N1C 1.354(3)
C8C N3C 1.285(3)
C8C C9C 1.484(4)
C8C C7C 1.487(4)
C9C C10C 1.383(4)
C9C C14C 1.383(4)
C10C C11C 1.391(4)
C10C H10C 0.95
C11C C12C 1.378(6)
C11C H11C 0.95
C12C C13C 1.357(5)
C12C H12C 0.95
C13C C14C 1.389(5)
C13C H13C 0.95
C14C H14C 0.95
C7C H7C1 0.98
C7C H7C2 0.98
C7C H7C3 0.98
N1C N3C 1.382(3)
N1C H1C 1.01(3)
C1D C5D 1.374(4)
C1D C2D 1.390(4)
C1D C6D 1.487(4)
C2D C3D 1.375(4)
C2D H2D 0.95
C3D N2D 1.319(4)
C3D H3D 0.95
C4D N2D 1.321(4)
C4D C5D 1.379(4)
C4D H4D 0.95
C5D H5D 0.95
C6D O1D 1.236(3)
C6D N1D 1.345(3)
C8D N3D 1.280(3)
C8D C9D 1.490(4)
C8D C7D 1.493(4)
C9D C14D 1.388(4)
C9D C10D 1.392(4)
C10D C11D 1.376(4)
C10D H10D 0.95
C11D C12D 1.377(5)
C11D H11D 0.95
C12D C13D 1.363(5)
C12D H12D 0.95
C13D C14D 1.382(4)
C13D H13D 0.95
C14D H14D 0.95
C7D H7D1 0.98
C7D H7D2 0.98
C7D H7D3 0.98
N1D N3D 1.383(3)
N1D H1D 0.91(3)

loop_
_geom_torsion_atom_site_label_1
_geom_torsion_atom_site_label_2
_geom_torsion_atom_site_label_3
_geom_torsion_atom_site_label_4
_geom_torsion
C5A C1A C2A C3A 1.4(4)
C6A C1A C2A C3A -175.1(3)
C1A C2A C3A N2A -2.9(5)
N2A C4A C5A C1A -1.3(5)
C2A C1A C5A C4A 0.6(4)
C6A C1A C5A C4A 177.3(3)
C2A C1A C6A O1A 131.6(3)
C5A C1A C6A O1A -44.9(4)
C2A C1A C6A N1A -49.6(4)
C5A C1A C6A N1A 133.9(3)
N3A C8A C9A C14A -178.4(3)
C7A C8A C9A C14A 3.5(4)
N3A C8A C9A C10A 5.1(4)
C7A C8A C9A C10A -173.1(3)
C14A C9A C10A C11A 0.5(5)
C8A C9A C10A C11A 177.2(3)
C9A C10A C11A C12A -1.0(5)
C10A C11A C12A C13A 1.3(6)
C11A C12A C13A C14A -1.1(6)
C10A C9A C14A C13A -0.3(4)
C8A C9A C14A C13A -176.9(3)
C12A C13A C14A C9A 0.6(5)
O1A C6A N1A N3A -178.2(2)
C1A C6A N1A N3A 3.0(4)
C5A C4A N2A C3A 0.0(5)
C2A C3A N2A C4A 2.2(5)
C9A C8A N3A N1A -175.3(2)
C7A C8A N3A N1A 2.7(4)
C6A N1A N3A C8A -175.1(2)
C5B C1B C2B C3B 0.3(4)
C6B C1B C2B C3B -173.9(3)
C1B C2B C3B N2B -0.6(5)
C2B C1B C5B C4B 1.0(4)
C6B C1B C5B C4B 175.2(3)
N2B C4B C5B C1B -2.1(5)
C5B C1B C6B O1B -53.1(4)
C2B C1B C6B O1B 120.9(3)
C5B C1B C6B N1B 128.5(3)
C2B C1B C6B N1B -57.4(4)
N3B C8B C9B C14B 171.4(3)
C7B C8B C9B C14B -9.5(4)
N3B C8B C9B C10B -7.8(4)
C7B C8B C9B C10B 171.3(3)
C14B C9B C10B C11B -0.9(4)
C8B C9B C10B C11B 178.4(3)
C9B C10B C11B C12B 1.2(5)
C10B C11B C12B C13B -0.4(5)
C11B C12B C13B C14B -0.5(5)
C12B C13B C14B C9B 0.8(5)
C10B C9B C14B C13B -0.1(4)
C8B C9B C14B C13B -179.3(3)
O1B C6B N1B N3B 172.6(2)
C1B C6B N1B N3B -9.1(4)
C5B C4B N2B C3B 1.7(5)
C2B C3B N2B C4B -0.3(5)
C9B C8B N3B N1B 177.8(2)
C7B C8B N3B N1B -1.2(4)
C6B N1B N3B C8B -177.8(2)
C2C C1C C5C C4C -0.4(5)
C6C C1C C5C C4C -175.5(3)
C1C C5C C4C N2C 1.5(5)
C5C C1C C2C C3C -1.3(5)
C6C C1C C2C C3C 173.3(3)
N2C C3C C2C C1C 2.3(6)
C2C C1C C6C O1C -136.6(3)
C5C C1C C6C O1C 38.0(4)
C2C C1C C6C N1C 42.8(4)
C5C C1C C6C N1C -142.6(3)
N3C C8C C9C C10C 12.8(4)
C7C C8C C9C C10C -165.7(3)
N3C C8C C9C C14C -167.8(3)
C7C C8C C9C C14C 13.8(4)
C14C C9C C10C C11C -1.6(5)
C8C C9C C10C C11C 177.9(3)
C9C C10C C11C C12C 2.1(5)
C10C C11C C12C C13C -1.2(6)
C11C C12C C13C C14C -0.3(6)
C10C C9C C14C C13C 0.1(5)
C8C C9C C14C C13C -179.4(3)
C12C C13C C14C C9C 0.8(6)
O1C C6C N1C N3C -174.9(3)
C1C C6C N1C N3C 5.7(4)
C5C C4C N2C C3C -0.7(5)
C2C C3C N2C C4C -1.3(6)
C9C C8C N3C N1C -178.0(2)
C7C C8C N3C N1C 0.4(4)
C6C N1C N3C C8C 177.0(3)
C5D C1D C2D C3D -1.0(4)
C6D C1D C2D C3D 173.9(3)
C1D C2D C3D N2D 1.8(5)
C2D C1D C5D C4D -0.6(5)
C6D C1D C5D C4D -175.9(3)
N2D C4D C5D C1D 1.6(6)
C5D C1D C6D O1D 38.5(4)
C2D C1D C6D O1D -136.4(3)
C5D C1D C6D N1D -140.5(3)
C2D C1D C6D N1D 44.7(4)
N3D C8D C9D C14D -178.6(3)
C7D C8D C9D C14D -0.5(4)
N3D C8D C9D C10D 0.4(4)
C7D C8D C9D C10D 178.4(3)
C14D C9D C10D C11D -0.2(5)
C8D C9D C10D C11D -179.2(3)
C9D C10D C11D C12D 0.8(5)
C10D C11D C12D C13D -0.8(5)
C11D C12D C13D C14D 0.3(5)
C12D C13D C14D C9D 0.2(5)
C10D C9D C14D C13D -0.3(5)
C8D C9D C14D C13D 178.7(3)
O1D C6D N1D N3D -179.4(3)
C1D C6D N1D N3D -0.5(4)
C2D C3D N2D C4D -0.8(5)
C5D C4D N2D C3D -0.9(6)
C9D C8D N3D N1D 176.9(2)
C7D C8D N3D N1D -1.0(4)
C6D N1D N3D C8D 178.0(3)
